data_7115557
loop_
_publ_author_name
'Adam C. Lamb'
'Zheng Lu'
'Zi-Ling Xue'

_publ_section_title
;
 Reactions of zirconium amide amidinates with dioxygen. Observation of an
 unusual peroxo intermediate in the formation of oxo compounds
;
_journal_name_full Chem.Commun.
_journal_page_first 10517
_journal_paper_doi 10.1039/C4cc04032E
_journal_volume 50
_journal_year 2014
_chemical_formula_sum 'C48 H102 N12 O6 Zr3'
_chemical_formula_weight 1217.08
_chemical_name_systematic
;
 ?
;
_space_group_IT_number 14
_symmetry_cell_setting monoclinic
_symmetry_space_group_name_Hall '-P 2ybc'
_symmetry_space_group_name_H-M 'P 1 21/c 1'
_atom_sites_solution_hydrogens geom
_atom_sites_solution_primary direct
_atom_sites_solution_secondary difmap
_audit_creation_method SHELXL-97
_cell_angle_alpha 90.00
_cell_angle_beta 103.2850(10)
_cell_angle_gamma 90.00
_cell_formula_units_Z 4
_cell_length_a 23.4504(4)
_cell_length_b 13.3481(2)
_cell_length_c 20.7646(3)
_cell_measurement_temperature 100(2)
_cell_volume 6325.76(17)
_computing_structure_refinement 'SHELXL-97 (Sheldrick, 1997)'
_diffrn_ambient_temperature 100(2)
_diffrn_measured_fraction_theta_full 0.998
_diffrn_measured_fraction_theta_max 0.998
_diffrn_radiation_monochromator graphite
_diffrn_radiation_source 'fine-focus sealed tube'
_diffrn_radiation_type MoK\a
_diffrn_radiation_wavelength 0.71073
_diffrn_reflns_av_R_equivalents 0.0304
_diffrn_reflns_av_sigmaI/netI 0.0283
_diffrn_reflns_limit_h_max 32
_diffrn_reflns_limit_h_min -32
_diffrn_reflns_limit_k_max 18
_diffrn_reflns_limit_k_min -18
_diffrn_reflns_limit_l_max 28
_diffrn_reflns_limit_l_min -28
_diffrn_reflns_number 87696
_diffrn_reflns_theta_full 29.59
_diffrn_reflns_theta_max 29.59
_diffrn_reflns_theta_min 0.89
_exptl_absorpt_coefficient_mu 0.535
_exptl_absorpt_correction_T_max 0.9894
_exptl_absorpt_correction_T_min 0.9485
_exptl_absorpt_correction_type multi-scan
_exptl_absorpt_process_details SADABS
_exptl_crystal_density_diffrn 1.278
_exptl_crystal_density_method 'not measured'
_exptl_crystal_F_000 2568
_exptl_crystal_size_max 0.10
_exptl_crystal_size_mid 0.05
_exptl_crystal_size_min 0.02
_platon_squeeze_details
;
;
_refine_diff_density_max 0.485
_refine_diff_density_min -0.355
_refine_diff_density_rms 0.066
_refine_ls_extinction_method none
_refine_ls_goodness_of_fit_ref 1.054
_refine_ls_hydrogen_treatment mixed
_refine_ls_matrix_type full
_refine_ls_number_parameters 652
_refine_ls_number_reflns 17768
_refine_ls_number_restraints 0
_refine_ls_restrained_S_all 1.054
_refine_ls_R_factor_all 0.0355
_refine_ls_R_factor_gt 0.0259
_refine_ls_shift/su_max 0.005
_refine_ls_shift/su_mean 0.000
_refine_ls_structure_factor_coef Fsqd
_refine_ls_weighting_details 'calc w=1/[\s^2^(Fo^2^)+(0.0308P)^2^+1.9273P] where P=(Fo^2^+2Fc^2^)/3'
_refine_ls_weighting_scheme calc
_refine_ls_wR_factor_gt 0.0628
_refine_ls_wR_factor_ref 0.0660
_reflns_number_gt 14696
_reflns_number_total 17768
_reflns_threshold_expression >2sigma(I)
_cod_data_source_file c4cc04032e2.cif
_cod_data_source_block Zr-peroxo
_cod_original_sg_symbol_H-M 'p 21/c'
_cod_database_code 7115557

loop_
_symmetry_equiv_pos_as_xyz
'x, y, z'
'-x, y+1/2, -z+1/2'
'-x, -y, -z'
'x, -y-1/2, z-1/2'

loop_
_atom_site_label
_atom_site_type_symbol
_atom_site_fract_x
_atom_site_fract_y
_atom_site_fract_z
_atom_site_U_iso_or_equiv
_atom_site_adp_type
_atom_site_occupancy
_atom_site_symmetry_multiplicity
_atom_site_calc_flag
_atom_site_refinement_flags
O1 O 0.17288(4) -0.05774(8) 0.22388(5) 0.0147(2) Uani 1 1 d .
O2 O 0.16714(4) 0.00440(8) 0.16154(5) 0.0145(2) Uani 1 1 d .
O3 O 0.24417(4) 0.11372(8) 0.30079(5) 0.0153(2) Uani 1 1 d .
O4 O 0.24378(4) 0.17129(8) 0.23783(5) 0.0155(2) Uani 1 1 d .
O6 O 0.29829(4) -0.00569(8) 0.18109(5) 0.0157(2) Uani 1 1 d .
O5 O 0.30514(4) -0.05729(8) 0.24742(5) 0.0156(2) Uani 1 1 d .
Zr1 Zr 0.158312(5) 0.102536(10) 0.238699(6) 0.01087(3) Uani 1 1 d .
Zr3 Zr 0.232310(6) -0.116517(10) 0.170251(6) 0.01129(3) Uani 1 1 d .
Zr2 Zr 0.325461(5) 0.096688(10) 0.265662(6) 0.01151(3) Uani 1 1 d .
N4 N 0.12163(5) 0.21046(9) 0.15281(6) 0.0152(2) Uani 1 1 d .
N6 N 0.36927(5) 0.20289(9) 0.34610(6) 0.0166(2) Uani 1 1 d .
N9 N 0.16175(5) -0.19204(9) 0.09322(6) 0.0154(2) Uani 1 1 d .
N7 N 0.41260(5) 0.08387(10) 0.23790(6) 0.0183(3) Uani 1 1 d .
N2 N 0.13372(5) 0.05002(9) 0.33440(6) 0.0155(2) Uani 1 1 d .
N1 N 0.06683(5) 0.05336(10) 0.23930(6) 0.0170(2) Uani 1 1 d .
N11 N 0.29190(5) -0.24694(9) 0.16598(6) 0.0170(2) Uani 1 1 d .
N10 N 0.22440(5) -0.08995(9) 0.05979(6) 0.0160(2) Uani 1 1 d .
N8 N 0.35068(5) 0.20161(9) 0.18892(6) 0.0164(2) Uani 1 1 d .
N3 N 0.13002(5) 0.25867(9) 0.25684(6) 0.0171(2) Uani 1 1 d .
N5 N 0.36453(5) 0.04219(10) 0.37249(6) 0.0167(2) Uani 1 1 d .
N12 N 0.23676(5) -0.25106(9) 0.23974(6) 0.0159(2) Uani 1 1 d .
C4 C 0.39933(6) 0.14966(12) 0.18894(7) 0.0193(3) Uani 1 1 d .
C6 C 0.17416(6) -0.14057(11) 0.04345(7) 0.0167(3) Uani 1 1 d .
C2 C 0.12311(6) 0.28735(11) 0.19421(7) 0.0164(3) Uani 1 1 d .
C3 C 0.37513(6) 0.13571(12) 0.39442(7) 0.0179(3) Uani 1 1 d .
C1 C 0.07979(6) 0.02431(11) 0.30210(7) 0.0174(3) Uani 1 1 d .
C5 C 0.28185(6) -0.29082(11) 0.21975(7) 0.0180(3) Uani 1 1 d .
C8 C 0.33767(7) -0.13417(12) 0.38227(8) 0.0216(3) Uani 1 1 d .
H8A H 0.2984 -0.1179 0.3561 0.032 Uiso 1 1 calc R
H8B H 0.3349 -0.1869 0.4142 0.032 Uiso 1 1 calc R
H8C H 0.3620 -0.1576 0.3528 0.032 Uiso 1 1 calc R
C9 C 0.42722(7) -0.06623(14) 0.45896(8) 0.0290(4) Uani 1 1 d .
H9A H 0.4510 -0.0895 0.4288 0.043 Uiso 1 1 calc R
H9B H 0.4251 -0.1190 0.4911 0.043 Uiso 1 1 calc R
H9C H 0.4451 -0.0062 0.4823 0.043 Uiso 1 1 calc R
C7 C 0.36517(6) -0.04107(12) 0.41909(7) 0.0197(3) Uani 1 1 d .
H7 H 0.3411 -0.0211 0.4509 0.024 Uiso 1 1 calc R
C11 C 0.12994(8) 0.08134(13) 0.45192(8) 0.0258(3) Uani 1 1 d .
H11A H 0.1408 0.1519 0.4497 0.039 Uiso 1 1 calc R
H11B H 0.1448 0.0563 0.4970 0.039 Uiso 1 1 calc R
H11C H 0.0872 0.0750 0.4399 0.039 Uiso 1 1 calc R
C10 C 0.15657(7) 0.01994(12) 0.40363(7) 0.0188(3) Uani 1 1 d .
H10 H 0.1464 -0.0521 0.4081 0.023 Uiso 1 1 calc R
C12 C 0.22282(7) 0.02991(13) 0.42269(7) 0.0239(3) Uani 1 1 d .
H12A H 0.2400 -0.0085 0.3916 0.036 Uiso 1 1 calc R
H12B H 0.2376 0.0040 0.4676 0.036 Uiso 1 1 calc R
H12C H 0.2337 0.1006 0.4212 0.036 Uiso 1 1 calc R
C13 C 0.22056(7) -0.28772(11) 0.30006(7) 0.0179(3) Uani 1 1 d .
H13 H 0.2570 -0.2925 0.3360 0.021 Uiso 1 1 calc R
C15 C 0.19223(8) -0.39224(12) 0.28988(8) 0.0253(3) Uani 1 1 d .
H15A H 0.1560 -0.3889 0.2552 0.038 Uiso 1 1 calc R
H15B H 0.1832 -0.4149 0.3313 0.038 Uiso 1 1 calc R
H15C H 0.2194 -0.4395 0.2767 0.038 Uiso 1 1 calc R
C14 C 0.17911(7) -0.21447(12) 0.32215(7) 0.0204(3) Uani 1 1 d .
H14A H 0.1972 -0.1480 0.3283 0.031 Uiso 1 1 calc R
H14B H 0.1711 -0.2374 0.3640 0.031 Uiso 1 1 calc R
H14C H 0.1423 -0.2109 0.2884 0.031 Uiso 1 1 calc R
C17 C 0.26994(8) -0.09021(14) -0.03704(8) 0.0275(4) Uani 1 1 d .
H17A H 0.3063 -0.1218 -0.0127 0.041 Uiso 1 1 calc R
H17B H 0.2784 -0.0469 -0.0718 0.041 Uiso 1 1 calc R
H17C H 0.2419 -0.1421 -0.0571 0.041 Uiso 1 1 calc R
C16 C 0.24373(7) -0.02733(12) 0.01070(7) 0.0200(3) Uani 1 1 d .
H16 H 0.2088 0.0090 -0.0157 0.024 Uiso 1 1 calc R
C19 C 0.08658(7) -0.25817(13) 0.14623(8) 0.0266(3) Uani 1 1 d .
H19A H 0.1154 -0.2911 0.1816 0.040 Uiso 1 1 calc R
H19B H 0.0497 -0.2958 0.1378 0.040 Uiso 1 1 calc R
H19C H 0.0798 -0.1897 0.1597 0.040 Uiso 1 1 calc R
C18 C 0.10948(7) -0.25512(13) 0.08393(8) 0.0251(3) Uani 1 1 d .
H18 H 0.0784 -0.2258 0.0476 0.030 Uiso 1 1 calc R
C20 C 0.32834(6) 0.27570(12) 0.13679(7) 0.0193(3) Uani 1 1 d .
H20 H 0.3307 0.2458 0.0933 0.023 Uiso 1 1 calc R
C21 C 0.36447(7) 0.37294(12) 0.14647(8) 0.0254(3) Uani 1 1 d .
H21A H 0.3625 0.4037 0.1888 0.038 Uiso 1 1 calc R
H21B H 0.3486 0.4195 0.1103 0.038 Uiso 1 1 calc R
H21C H 0.4053 0.3576 0.1465 0.038 Uiso 1 1 calc R
C22 C 0.26454(7) 0.30048(13) 0.13414(8) 0.0263(4) Uani 1 1 d .
H22A H 0.2413 0.2387 0.1276 0.039 Uiso 1 1 calc R
H22B H 0.2498 0.3465 0.0973 0.039 Uiso 1 1 calc R
H22C H 0.2615 0.3322 0.1758 0.039 Uiso 1 1 calc R
C25 C 0.05053(7) 0.25731(14) 0.04831(8) 0.0257(3) Uani 1 1 d .
H25A H 0.0242 0.2022 0.0531 0.039 Uiso 1 1 calc R
H25B H 0.0474 0.2707 0.0012 0.039 Uiso 1 1 calc R
H25C H 0.0396 0.3176 0.0696 0.039 Uiso 1 1 calc R
C24 C 0.13184(7) 0.13595(13) 0.04755(7) 0.0235(3) Uani 1 1 d .
H24A H 0.1722 0.1176 0.0689 0.035 Uiso 1 1 calc R
H24B H 0.1292 0.1506 0.0007 0.035 Uiso 1 1 calc R
H24C H 0.1056 0.0802 0.0513 0.035 Uiso 1 1 calc R
C23 C 0.11397(6) 0.22817(12) 0.08122(7) 0.0182(3) Uani 1 1 d .
H23 H 0.1401 0.2848 0.0752 0.022 Uiso 1 1 calc R
C26 C 0.38971(7) 0.30563(12) 0.35803(7) 0.0210(3) Uani 1 1 d .
H26 H 0.4025 0.3159 0.4069 0.025 Uiso 1 1 calc R
C28 C 0.34086(8) 0.37884(13) 0.33098(10) 0.0350(4) Uani 1 1 d .
H28A H 0.3242 0.3640 0.2842 0.053 Uiso 1 1 calc R
H28B H 0.3565 0.4472 0.3353 0.053 Uiso 1 1 calc R
H28C H 0.3103 0.3727 0.3559 0.053 Uiso 1 1 calc R
C27 C 0.44251(8) 0.32246(15) 0.32801(9) 0.0334(4) Uani 1 1 d .
H27A H 0.4750 0.2797 0.3506 0.050 Uiso 1 1 calc R
H27B H 0.4545 0.3929 0.3333 0.050 Uiso 1 1 calc R
H27C H 0.4320 0.3056 0.2808 0.050 Uiso 1 1 calc R
C29 C 0.28829(7) 0.05022(13) 0.04422(8) 0.0258(3) Uani 1 1 d .
H29A H 0.2714 0.0908 0.0745 0.039 Uiso 1 1 calc R
H29B H 0.2986 0.0937 0.0106 0.039 Uiso 1 1 calc R
H29C H 0.3235 0.0162 0.0691 0.039 Uiso 1 1 calc R
C31 C 0.07531(8) 0.30024(14) 0.33937(8) 0.0284(4) Uani 1 1 d .
H31A H 0.0390 0.3101 0.3056 0.043 Uiso 1 1 calc R
H31B H 0.0749 0.3431 0.3776 0.043 Uiso 1 1 calc R
H31C H 0.0784 0.2299 0.3534 0.043 Uiso 1 1 calc R
C30 C 0.12751(7) 0.32755(12) 0.31081(8) 0.0235(3) Uani 1 1 d .
H30 H 0.1219 0.3972 0.2927 0.028 Uiso 1 1 calc R
C32 C 0.18477(8) 0.32354(16) 0.36336(9) 0.0361(4) Uani 1 1 d .
H32A H 0.1915 0.2550 0.3803 0.054 Uiso 1 1 calc R
H32B H 0.1824 0.3690 0.3997 0.054 Uiso 1 1 calc R
H32C H 0.2172 0.3440 0.3438 0.054 Uiso 1 1 calc R
C34 C 0.01274(7) 0.01170(13) 0.12758(8) 0.0233(3) Uani 1 1 d .
H34A H 0.0351 0.0616 0.1090 0.035 Uiso 1 1 calc R
H34B H -0.0267 0.0055 0.0990 0.035 Uiso 1 1 calc R
H34C H 0.0327 -0.0532 0.1304 0.035 Uiso 1 1 calc R
C33 C 0.00827(6) 0.04456(13) 0.19649(8) 0.0220(3) Uani 1 1 d .
H33 H -0.0141 -0.0072 0.2153 0.026 Uiso 1 1 calc R
C35 C -0.02371(7) 0.14516(16) 0.19387(9) 0.0356(4) Uani 1 1 d .
H35A H -0.0274 0.1635 0.2384 0.053 Uiso 1 1 calc R
H35B H -0.0628 0.1394 0.1646 0.053 Uiso 1 1 calc R
H35C H -0.0014 0.1970 0.1769 0.053 Uiso 1 1 calc R
C36 C 0.33284(7) -0.28863(13) 0.12930(8) 0.0252(3) Uani 1 1 d .
H36 H 0.3568 -0.3414 0.1573 0.030 Uiso 1 1 calc R
C38 C 0.37404(8) -0.20812(16) 0.11519(9) 0.0359(4) Uani 1 1 d .
H38A H 0.3511 -0.1527 0.0912 0.054 Uiso 1 1 calc R
H38B H 0.3993 -0.2364 0.0882 0.054 Uiso 1 1 calc R
H38C H 0.3983 -0.1833 0.1570 0.054 Uiso 1 1 calc R
C37 C 0.29811(9) -0.33794(15) 0.06612(9) 0.0370(4) Uani 1 1 d .
H37A H 0.2736 -0.3914 0.0775 0.056 Uiso 1 1 calc R
H37B H 0.3253 -0.3663 0.0415 0.056 Uiso 1 1 calc R
H37C H 0.2732 -0.2878 0.0387 0.056 Uiso 1 1 calc R
C41 C 0.51758(8) 0.07417(17) 0.28733(17) 0.0714(9) Uani 1 1 d .
H41A H 0.5220 0.1386 0.2664 0.107 Uiso 1 1 calc R
H41B H 0.5527 0.0333 0.2893 0.107 Uiso 1 1 calc R
H41C H 0.5124 0.0857 0.3323 0.107 Uiso 1 1 calc R
C40 C 0.45448(7) -0.07736(13) 0.28080(9) 0.0276(4) Uani 1 1 d .
H40A H 0.4500 -0.0632 0.3257 0.041 Uiso 1 1 calc R
H40B H 0.4881 -0.1219 0.2830 0.041 Uiso 1 1 calc R
H40C H 0.4189 -0.1098 0.2554 0.041 Uiso 1 1 calc R
C39 C 0.46452(7) 0.02001(13) 0.24724(9) 0.0280(4) Uani 1 1 d .
H39 H 0.4718 0.0039 0.2028 0.034 Uiso 1 1 calc R
C42 C 0.12278(13) -0.35995(18) 0.06422(14) 0.0669(9) Uani 1 1 d .
H42A H 0.1349 -0.3577 0.0221 0.100 Uiso 1 1 calc R
H42B H 0.0876 -0.4016 0.0592 0.100 Uiso 1 1 calc R
H42C H 0.1544 -0.3886 0.0985 0.100 Uiso 1 1 calc R
C43 C 0.32003(8) -0.37406(14) 0.25553(9) 0.0300(4) Uani 1 1 d .
H43A H 0.3104 -0.4368 0.2309 0.045 Uiso 1 1 calc R
H43B H 0.3131 -0.3818 0.3000 0.045 Uiso 1 1 calc R
H43C H 0.3613 -0.3576 0.2588 0.045 Uiso 1 1 calc R
C44 C 0.43452(8) 0.16035(15) 0.13666(9) 0.0311(4) Uani 1 1 d .
H44A H 0.4723 0.1919 0.1562 0.047 Uiso 1 1 calc R
H44B H 0.4128 0.2020 0.1003 0.047 Uiso 1 1 calc R
H44C H 0.4412 0.0940 0.1196 0.047 Uiso 1 1 calc R
C46 C 0.12169(7) 0.39626(12) 0.17384(8) 0.0237(3) Uani 1 1 d .
H46A H 0.0867 0.4284 0.1827 0.036 Uiso 1 1 calc R
H46B H 0.1207 0.4007 0.1265 0.036 Uiso 1 1 calc R
H46C H 0.1568 0.4302 0.1991 0.036 Uiso 1 1 calc R
C45 C 0.03703(7) -0.03427(14) 0.33220(8) 0.0287(4) Uani 1 1 d .
H45A H 0.0056 0.0103 0.3386 0.043 Uiso 1 1 calc R
H45B H 0.0576 -0.0618 0.3750 0.043 Uiso 1 1 calc R
H45C H 0.0203 -0.0891 0.3025 0.043 Uiso 1 1 calc R
C47 C 0.13271(7) -0.13715(14) -0.02438(7) 0.0266(4) Uani 1 1 d .
H47A H 0.1261 -0.2053 -0.0421 0.040 Uiso 1 1 calc R
H47B H 0.1499 -0.0961 -0.0542 0.040 Uiso 1 1 calc R
H47C H 0.0953 -0.1079 -0.0207 0.040 Uiso 1 1 calc R
C48 C 0.38954(8) 0.16542(14) 0.46701(8) 0.0298(4) Uani 1 1 d .
H48A H 0.3785 0.1110 0.4934 0.045 Uiso 1 1 calc R
H48B H 0.3677 0.2261 0.4728 0.045 Uiso 1 1 calc R
H48C H 0.4317 0.1783 0.4817 0.045 Uiso 1 1 calc R

loop_
_atom_site_aniso_label
_atom_site_aniso_U_11
_atom_site_aniso_U_22
_atom_site_aniso_U_33
_atom_site_aniso_U_23
_atom_site_aniso_U_13
_atom_site_aniso_U_12
O1 0.0193(5) 0.0131(5) 0.0125(4) 0.0036(4) 0.0052(4) 0.0012(4)
O2 0.0185(5) 0.0137(5) 0.0116(4) 0.0034(4) 0.0039(4) 0.0016(4)
O3 0.0162(5) 0.0170(5) 0.0134(4) 0.0034(4) 0.0048(4) 0.0002(4)
O4 0.0156(5) 0.0159(5) 0.0158(5) 0.0036(4) 0.0055(4) -0.0003(4)
O6 0.0191(5) 0.0160(5) 0.0122(4) 0.0016(4) 0.0038(4) -0.0014(4)
O5 0.0183(5) 0.0157(5) 0.0126(4) 0.0022(4) 0.0027(4) 0.0003(4)
Zr1 0.01094(6) 0.01028(7) 0.01174(6) 0.00004(5) 0.00333(4) 0.00068(5)
Zr3 0.01296(6) 0.01021(7) 0.01073(6) -0.00089(5) 0.00275(5) 0.00023(5)
Zr2 0.01028(6) 0.01180(7) 0.01240(6) -0.00059(5) 0.00249(4) -0.00086(5)
N4 0.0154(5) 0.0148(6) 0.0150(5) 0.0026(5) 0.0027(4) 0.0016(5)
N6 0.0175(6) 0.0146(6) 0.0166(6) -0.0024(5) 0.0020(4) -0.0032(5)
N9 0.0170(6) 0.0136(6) 0.0153(5) -0.0027(5) 0.0029(4) -0.0017(5)
N7 0.0129(5) 0.0191(7) 0.0239(6) -0.0007(5) 0.0059(5) 0.0007(5)
N2 0.0170(6) 0.0159(6) 0.0146(5) 0.0004(5) 0.0053(4) 0.0010(5)
N1 0.0130(5) 0.0189(6) 0.0194(6) 0.0014(5) 0.0040(4) -0.0014(5)
N11 0.0190(6) 0.0152(6) 0.0177(6) -0.0021(5) 0.0063(5) 0.0042(5)
N10 0.0199(6) 0.0162(6) 0.0124(5) 0.0002(5) 0.0050(4) -0.0009(5)
N8 0.0170(6) 0.0153(6) 0.0179(6) 0.0005(5) 0.0060(5) -0.0023(5)
N3 0.0210(6) 0.0125(6) 0.0186(6) -0.0012(5) 0.0065(5) 0.0028(5)
N5 0.0162(6) 0.0164(6) 0.0160(5) 0.0021(5) 0.0008(4) -0.0017(5)
N12 0.0206(6) 0.0128(6) 0.0149(5) 0.0003(5) 0.0052(5) -0.0001(5)
C4 0.0178(7) 0.0192(8) 0.0222(7) -0.0042(6) 0.0076(6) -0.0052(6)
C6 0.0185(7) 0.0170(7) 0.0142(6) -0.0031(6) 0.0031(5) 0.0021(6)
C2 0.0114(6) 0.0146(7) 0.0238(7) 0.0016(6) 0.0049(5) 0.0020(5)
C3 0.0156(6) 0.0203(8) 0.0168(6) -0.0023(6) 0.0021(5) -0.0032(6)
C1 0.0184(7) 0.0154(7) 0.0207(7) 0.0000(6) 0.0095(5) 0.0003(6)
C5 0.0224(7) 0.0127(7) 0.0177(7) -0.0018(6) 0.0022(5) 0.0021(6)
C8 0.0227(7) 0.0183(8) 0.0225(7) 0.0044(6) 0.0025(6) -0.0008(6)
C9 0.0243(8) 0.0314(10) 0.0265(8) 0.0088(7) -0.0037(6) -0.0007(7)
C7 0.0195(7) 0.0194(8) 0.0187(7) 0.0036(6) 0.0015(5) -0.0013(6)
C11 0.0339(9) 0.0270(9) 0.0191(7) -0.0012(7) 0.0113(6) 0.0045(7)
C10 0.0242(7) 0.0181(8) 0.0155(6) 0.0011(6) 0.0074(6) 0.0019(6)
C12 0.0258(8) 0.0282(9) 0.0167(7) 0.0015(6) 0.0027(6) 0.0035(7)
C13 0.0250(7) 0.0133(7) 0.0155(6) 0.0015(6) 0.0053(5) -0.0013(6)
C15 0.0338(9) 0.0166(8) 0.0253(8) 0.0029(7) 0.0062(7) -0.0047(7)
C14 0.0260(7) 0.0181(8) 0.0191(7) 0.0007(6) 0.0092(6) -0.0012(6)
C17 0.0341(9) 0.0324(10) 0.0187(7) -0.0036(7) 0.0119(7) -0.0033(7)
C16 0.0262(7) 0.0208(8) 0.0142(6) 0.0004(6) 0.0071(6) -0.0020(6)
C19 0.0238(8) 0.0259(9) 0.0317(8) 0.0019(7) 0.0095(7) -0.0031(7)
C18 0.0235(8) 0.0305(9) 0.0202(7) -0.0022(7) 0.0025(6) -0.0119(7)
C20 0.0206(7) 0.0190(8) 0.0183(7) 0.0034(6) 0.0049(6) -0.0032(6)
C21 0.0286(8) 0.0195(8) 0.0286(8) 0.0029(7) 0.0078(7) -0.0065(7)
C22 0.0219(7) 0.0267(9) 0.0288(8) 0.0127(7) 0.0030(6) -0.0011(7)
C25 0.0223(7) 0.0288(9) 0.0234(8) 0.0085(7) -0.0003(6) 0.0023(7)
C24 0.0305(8) 0.0263(9) 0.0138(7) 0.0025(6) 0.0051(6) 0.0030(7)
C23 0.0180(7) 0.0204(8) 0.0155(6) 0.0056(6) 0.0022(5) 0.0003(6)
C26 0.0252(7) 0.0164(7) 0.0201(7) -0.0017(6) 0.0027(6) -0.0061(6)
C28 0.0367(10) 0.0181(9) 0.0478(11) -0.0004(8) 0.0045(8) 0.0015(7)
C27 0.0313(9) 0.0305(10) 0.0400(10) -0.0074(8) 0.0113(8) -0.0167(8)
C29 0.0335(9) 0.0252(9) 0.0208(7) 0.0019(7) 0.0107(6) -0.0083(7)
C31 0.0335(9) 0.0282(9) 0.0267(8) -0.0006(7) 0.0139(7) 0.0128(7)
C30 0.0313(8) 0.0152(8) 0.0256(8) -0.0032(6) 0.0099(6) 0.0037(6)
C32 0.0340(9) 0.0406(11) 0.0339(9) -0.0182(9) 0.0083(8) -0.0101(8)
C34 0.0220(7) 0.0229(8) 0.0231(7) 0.0012(7) 0.0011(6) -0.0032(6)
C33 0.0132(6) 0.0294(9) 0.0226(7) 0.0026(7) 0.0025(5) -0.0039(6)
C35 0.0200(8) 0.0512(12) 0.0328(9) -0.0087(9) 0.0002(7) 0.0119(8)
C36 0.0265(8) 0.0275(9) 0.0239(8) 0.0001(7) 0.0102(6) 0.0122(7)
C38 0.0251(8) 0.0501(13) 0.0361(10) -0.0021(9) 0.0144(7) 0.0008(8)
C37 0.0494(11) 0.0330(11) 0.0333(9) -0.0120(8) 0.0190(8) 0.0043(9)
C41 0.0170(9) 0.0314(12) 0.151(3) 0.0079(15) -0.0125(13) -0.0011(8)
C40 0.0208(7) 0.0257(9) 0.0366(9) 0.0026(8) 0.0071(7) 0.0053(7)
C39 0.0182(7) 0.0236(9) 0.0449(10) 0.0045(8) 0.0127(7) 0.0060(6)
C42 0.098(2) 0.0393(13) 0.0856(18) -0.0404(13) 0.0660(17) -0.0409(14)
C43 0.0355(9) 0.0281(9) 0.0277(8) 0.0085(7) 0.0102(7) 0.0151(8)
C44 0.0304(9) 0.0331(10) 0.0365(9) 0.0017(8) 0.0217(7) 0.0011(8)
C46 0.0253(8) 0.0155(8) 0.0308(8) 0.0046(7) 0.0075(6) 0.0028(6)
C45 0.0262(8) 0.0352(10) 0.0267(8) 0.0034(7) 0.0104(7) -0.0094(7)
C47 0.0243(8) 0.0383(10) 0.0151(7) 0.0008(7) 0.0004(6) -0.0023(7)
C48 0.0439(10) 0.0264(9) 0.0176(7) -0.0028(7) 0.0040(7) -0.0097(8)

loop_
_atom_type_symbol
_atom_type_description
_atom_type_scat_dispersion_real
_atom_type_scat_dispersion_imag
_atom_type_scat_source
C C 0.0033 0.0016 'International Tables Vol C Tables 4.2.6.8 and 6.1.1.4'
H H 0.0000 0.0000 'International Tables Vol C Tables 4.2.6.8 and 6.1.1.4'
N N 0.0061 0.0033 'International Tables Vol C Tables 4.2.6.8 and 6.1.1.4'
Zr Zr -2.9673 0.5597 'International Tables Vol C Tables 4.2.6.8 and 6.1.1.4'
O O 0.0106 0.0060 'International Tables Vol C Tables 4.2.6.8 and 6.1.1.4'

loop_
_geom_angle_atom_site_label_1
_geom_angle_atom_site_label_2
_geom_angle_atom_site_label_3
_geom_angle
O2 O1 Zr3 72.23(5)
O2 O1 Zr1 66.51(5)
Zr3 O1 Zr1 125.06(5)
O1 O2 Zr1 72.38(5)
O1 O2 Zr3 66.75(5)
Zr1 O2 Zr3 125.34(4)
O4 O3 Zr1 72.30(5)
O4 O3 Zr2 66.47(5)
Zr1 O3 Zr2 124.13(4)
O3 O4 Zr2 72.56(5)
O3 O4 Zr1 66.90(5)
Zr2 O4 Zr1 124.61(5)
O5 O6 Zr3 72.60(5)
O5 O6 Zr2 66.80(5)
Zr3 O6 Zr2 126.15(4)
O6 O5 Zr2 72.23(6)
O6 O5 Zr3 66.38(5)
Zr2 O5 Zr3 125.57(5)
O2 Zr1 O3 104.96(4)
O2 Zr1 O1 41.11(3)
O3 Zr1 O1 89.84(4)
O2 Zr1 O4 90.24(4)
O3 Zr1 O4 40.80(4)
O1 Zr1 O4 103.45(4)
O2 Zr1 N3 141.79(4)
O3 Zr1 N3 96.20(4)
O1 Zr1 N3 171.08(4)
O4 Zr1 N3 85.38(4)
O2 Zr1 N1 94.76(4)
O3 Zr1 N1 141.96(4)
O1 Zr1 N1 84.02(4)
O4 Zr1 N1 172.43(4)
N3 Zr1 N1 87.19(5)
O2 Zr1 N4 83.39(4)
O3 Zr1 N4 123.91(4)
O1 Zr1 N4 122.90(4)
O4 Zr1 N4 84.94(4)
N3 Zr1 N4 58.43(4)
N1 Zr1 N4 89.99(4)
O2 Zr1 N2 123.54(4)
O3 Zr1 N2 83.59(4)
O1 Zr1 N2 84.39(4)
O4 Zr1 N2 122.78(4)
N3 Zr1 N2 89.74(4)
N1 Zr1 N2 58.48(4)
N4 Zr1 N2 137.46(4)
O6 Zr3 O1 103.76(4)
O6 Zr3 O2 88.45(4)
O1 Zr3 O2 41.02(3)
O6 Zr3 O5 41.02(4)
O1 Zr3 O5 88.77(4)
O2 Zr3 O5 101.78(4)
O6 Zr3 N11 95.72(4)
O1 Zr3 N11 142.74(4)
O2 Zr3 N11 172.37(4)
O5 Zr3 N11 85.50(4)
O6 Zr3 N9 141.90(4)
O1 Zr3 N9 94.25(4)
O2 Zr3 N9 83.53(4)
O5 Zr3 N9 174.42(4)
N11 Zr3 N9 89.27(4)
O6 Zr3 N10 83.51(4)
O1 Zr3 N10 123.85(4)
O2 Zr3 N10 84.79(4)
O5 Zr3 N10 123.01(4)
N11 Zr3 N10 89.33(4)
N9 Zr3 N10 58.74(4)
O6 Zr3 N12 123.71(4)
O1 Zr3 N12 84.25(4)
O2 Zr3 N12 123.83(4)
O5 Zr3 N12 84.70(4)
N11 Zr3 N12 58.58(4)
N9 Zr3 N12 90.92(4)
N10 Zr3 N12 137.31(4)
O4 Zr2 O5 104.74(4)
O4 Zr2 O6 89.79(4)
O5 Zr2 O6 40.96(4)
O4 Zr2 O3 40.97(3)
O5 Zr2 O3 89.03(4)
O6 Zr2 O3 102.37(4)
O4 Zr2 N6 97.83(4)
O5 Zr2 N6 141.93(4)
O6 Zr2 N6 169.21(4)
O3 Zr2 N6 88.36(4)
O4 Zr2 N7 141.47(4)
O5 Zr2 N7 93.46(4)
O6 Zr2 N7 82.07(4)
O3 Zr2 N7 175.31(4)
N6 Zr2 N7 87.22(4)
O4 Zr2 N8 83.40(4)
O5 Zr2 N8 123.29(4)
O6 Zr2 N8 84.18(4)
O3 Zr2 N8 123.13(4)
N6 Zr2 N8 89.10(4)
N7 Zr2 N8 58.40(4)
O4 Zr2 N5 122.92(4)
O5 Zr2 N5 83.69(4)
O6 Zr2 N5 123.23(4)
O3 Zr2 N5 84.10(4)
N6 Zr2 N5 58.27(4)
N7 Zr2 N5 92.22(4)
N8 Zr2 N5 138.40(4)
C2 N4 C23 120.35(12)
C2 N4 Zr1 91.86(8)
C23 N4 Zr1 144.99(10)
C3 N6 C26 122.30(12)
C3 N6 Zr2 94.91(9)
C26 N6 Zr2 142.78(10)
C6 N9 C18 121.47(12)
C6 N9 Zr3 93.69(9)
C18 N9 Zr3 143.71(9)
C4 N7 C39 121.99(13)
C4 N7 Zr2 94.53(9)
C39 N7 Zr2 141.87(10)
C1 N2 C10 120.80(12)
C1 N2 Zr1 92.35(8)
C10 N2 Zr1 145.09(9)
C1 N1 C33 123.09(12)
C1 N1 Zr1 95.02(9)
C33 N1 Zr1 141.87(10)
C5 N11 C36 122.22(13)
C5 N11 Zr3 94.38(9)
C36 N11 Zr3 143.36(10)
C6 N10 C16 120.52(12)
C6 N10 Zr3 92.28(8)
C16 N10 Zr3 144.90(10)
C4 N8 C20 120.62(12)
C4 N8 Zr2 92.25(9)
C20 N8 Zr2 144.58(9)
C2 N3 C30 123.49(13)
C2 N3 Zr1 94.44(9)
C30 N3 Zr1 141.11(10)
C3 N5 C7 120.66(12)
C3 N5 Zr2 91.99(9)
C7 N5 Zr2 144.07(9)
C5 N12 C13 120.73(12)
C5 N12 Zr3 92.33(9)
C13 N12 Zr3 144.32(10)
N7 C4 N8 113.24(13)
N7 C4 C44 122.81(14)
N8 C4 C44 123.88(14)
N9 C6 N10 113.78(12)
N9 C6 C47 122.00(13)
N10 C6 C47 124.15(13)
N3 C2 N4 112.84(13)
N3 C2 C46 122.71(14)
N4 C2 C46 124.30(13)
N6 C3 N5 113.29(13)
N6 C3 C48 122.25(14)
N5 C3 C48 124.39(14)
N1 C1 N2 113.30(12)
N1 C1 C45 122.16(13)
N2 C1 C45 124.52(13)
N11 C5 N12 113.14(13)
N11 C5 C43 122.53(13)
N12 C5 C43 124.27(14)
C7 C8 H8A 109.5
C7 C8 H8B 109.5
H8A C8 H8B 109.5
C7 C8 H8C 109.5
H8A C8 H8C 109.5
H8B C8 H8C 109.5
C7 C9 H9A 109.5
C7 C9 H9B 109.5
H9A C9 H9B 109.5
C7 C9 H9C 109.5
H9A C9 H9C 109.5
H9B C9 H9C 109.5
N5 C7 C8 110.32(12)
N5 C7 C9 112.61(12)
C8 C7 C9 109.35(14)
N5 C7 H7 108.1
C8 C7 H7 108.1
C9 C7 H7 108.1
C10 C11 H11A 109.5
C10 C11 H11B 109.5
H11A C11 H11B 109.5
C10 C11 H11C 109.5
H11A C11 H11C 109.5
H11B C11 H11C 109.5
N2 C10 C12 110.61(12)
N2 C10 C11 112.43(12)
C12 C10 C11 109.18(13)
N2 C10 H10 108.2
C12 C10 H10 108.2
C11 C10 H10 108.2
C10 C12 H12A 109.5
C10 C12 H12B 109.5
H12A C12 H12B 109.5
C10 C12 H12C 109.5
H12A C12 H12C 109.5
H12B C12 H12C 109.5
N12 C13 C14 110.50(12)
N12 C13 C15 111.83(12)
C14 C13 C15 109.78(13)
N12 C13 H13 108.2
C14 C13 H13 108.2
C15 C13 H13 108.2
C13 C15 H15A 109.5
C13 C15 H15B 109.5
H15A C15 H15B 109.5
C13 C15 H15C 109.5
H15A C15 H15C 109.5
H15B C15 H15C 109.5
C13 C14 H14A 109.5
C13 C14 H14B 109.5
H14A C14 H14B 109.5
C13 C14 H14C 109.5
H14A C14 H14C 109.5
H14B C14 H14C 109.5
C16 C17 H17A 109.5
C16 C17 H17B 109.5
H17A C17 H17B 109.5
C16 C17 H17C 109.5
H17A C17 H17C 109.5
H17B C17 H17C 109.5
N10 C16 C29 111.04(12)
N10 C16 C17 111.79(13)
C29 C16 C17 109.48(13)
N10 C16 H16 108.1
C29 C16 H16 108.1
C17 C16 H16 108.1
C18 C19 H19A 109.5
C18 C19 H19B 109.5
H19A C19 H19B 109.5
C18 C19 H19C 109.5
H19A C19 H19C 109.5
H19B C19 H19C 109.5
N9 C18 C42 110.48(15)
N9 C18 C19 110.76(13)
C42 C18 C19 110.07(16)
N9 C18 H18 108.5
C42 C18 H18 108.5
C19 C18 H18 108.5
N8 C20 C22 110.73(12)
N8 C20 C21 112.27(12)
C22 C20 C21 109.21(14)
N8 C20 H20 108.2
C22 C20 H20 108.2
C21 C20 H20 108.2
C20 C21 H21A 109.5
C20 C21 H21B 109.5
H21A C21 H21B 109.5
C20 C21 H21C 109.5
H21A C21 H21C 109.5
H21B C21 H21C 109.5
C20 C22 H22A 109.5
C20 C22 H22B 109.5
H22A C22 H22B 109.5
C20 C22 H22C 109.5
H22A C22 H22C 109.5
H22B C22 H22C 109.5
C23 C25 H25A 109.5
C23 C25 H25B 109.5
H25A C25 H25B 109.5
C23 C25 H25C 109.5
H25A C25 H25C 109.5
H25B C25 H25C 109.5
C23 C24 H24A 109.5
C23 C24 H24B 109.5
H24A C24 H24B 109.5
C23 C24 H24C 109.5
H24A C24 H24C 109.5
H24B C24 H24C 109.5
N4 C23 C24 110.54(12)
N4 C23 C25 111.71(12)
C24 C23 C25 109.94(13)
N4 C23 H23 108.2
C24 C23 H23 108.2
C25 C23 H23 108.2
N6 C26 C28 110.73(13)
N6 C26 C27 109.61(13)
C28 C26 C27 111.70(15)
N6 C26 H26 108.2
C28 C26 H26 108.2
C27 C26 H26 108.2
C26 C28 H28A 109.5
C26 C28 H28B 109.5
H28A C28 H28B 109.5
C26 C28 H28C 109.5
H28A C28 H28C 109.5
H28B C28 H28C 109.5
C26 C27 H27A 109.5
C26 C27 H27B 109.5
H27A C27 H27B 109.5
C26 C27 H27C 109.5
H27A C27 H27C 109.5
H27B C27 H27C 109.5
C16 C29 H29A 109.5
C16 C29 H29B 109.5
H29A C29 H29B 109.5
C16 C29 H29C 109.5
H29A C29 H29C 109.5
H29B C29 H29C 109.5
C30 C31 H31A 109.5
C30 C31 H31B 109.5
H31A C31 H31B 109.5
C30 C31 H31C 109.5
H31A C31 H31C 109.5
H31B C31 H31C 109.5
N3 C30 C31 109.02(13)
N3 C30 C32 110.05(13)
C31 C30 C32 111.58(14)
N3 C30 H30 108.7
C31 C30 H30 108.7
C32 C30 H30 108.7
C30 C32 H32A 109.5
C30 C32 H32B 109.5
H32A C32 H32B 109.5
C30 C32 H32C 109.5
H32A C32 H32C 109.5
H32B C32 H32C 109.5
C33 C34 H34A 109.5
C33 C34 H34B 109.5
H34A C34 H34B 109.5
C33 C34 H34C 109.5
H34A C34 H34C 109.5
H34B C34 H34C 109.5
N1 C33 C34 109.70(12)
N1 C33 C35 109.60(14)
C34 C33 C35 110.95(14)
N1 C33 H33 108.9
C34 C33 H33 108.9
C35 C33 H33 108.9
C33 C35 H35A 109.5
C33 C35 H35B 109.5
H35A C35 H35B 109.5
C33 C35 H35C 109.5
H35A C35 H35C 109.5
H35B C35 H35C 109.5
N11 C36 C38 110.70(14)
N11 C36 C37 109.07(13)
C38 C36 C37 112.16(14)
N11 C36 H36 108.3
C38 C36 H36 108.3
C37 C36 H36 108.3
C36 C38 H38A 109.5
C36 C38 H38B 109.5
H38A C38 H38B 109.5
C36 C38 H38C 109.5
H38A C38 H38C 109.5
H38B C38 H38C 109.5
C36 C37 H37A 109.5
C36 C37 H37B 109.5
H37A C37 H37B 109.5
C36 C37 H37C 109.5
H37A C37 H37C 109.5
H37B C37 H37C 109.5
C39 C41 H41A 109.5
C39 C41 H41B 109.5
H41A C41 H41B 109.5
C39 C41 H41C 109.5
H41A C41 H41C 109.5
H41B C41 H41C 109.5
C39 C40 H40A 109.5
C39 C40 H40B 109.5
H40A C40 H40B 109.5
C39 C40 H40C 109.5
H40A C40 H40C 109.5
H40B C40 H40C 109.5
N7 C39 C41 110.42(16)
N7 C39 C40 110.35(13)
C41 C39 C40 110.56(17)
N7 C39 H39 108.5
C41 C39 H39 108.5
C40 C39 H39 108.5
C18 C42 H42A 109.5
C18 C42 H42B 109.5
H42A C42 H42B 109.5
C18 C42 H42C 109.5
H42A C42 H42C 109.5
H42B C42 H42C 109.5
C5 C43 H43A 109.5
C5 C43 H43B 109.5
H43A C43 H43B 109.5
C5 C43 H43C 109.5
H43A C43 H43C 109.5
H43B C43 H43C 109.5
C4 C44 H44A 109.5
C4 C44 H44B 109.5
H44A C44 H44B 109.5
C4 C44 H44C 109.5
H44A C44 H44C 109.5
H44B C44 H44C 109.5
C2 C46 H46A 109.5
C2 C46 H46B 109.5
H46A C46 H46B 109.5
C2 C46 H46C 109.5
H46A C46 H46C 109.5
H46B C46 H46C 109.5
C1 C45 H45A 109.5
C1 C45 H45B 109.5
H45A C45 H45B 109.5
C1 C45 H45C 109.5
H45A C45 H45C 109.5
H45B C45 H45C 109.5
C6 C47 H47A 109.5
C6 C47 H47B 109.5
H47A C47 H47B 109.5
C6 C47 H47C 109.5
H47A C47 H47C 109.5
H47B C47 H47C 109.5
C3 C48 H48A 109.5
C3 C48 H48B 109.5
H48A C48 H48B 109.5
C3 C48 H48C 109.5
H48A C48 H48C 109.5
H48B C48 H48C 109.5

loop_
_geom_bond_atom_site_label_1
_geom_bond_atom_site_label_2
_geom_bond_distance
O1 O2 1.5172(13)
O1 Zr3 2.1239(10)
O1 Zr1 2.1992(10)
O2 Zr1 2.1162(10)
O2 Zr3 2.2014(10)
O3 O4 1.5147(13)
O3 Zr1 2.1320(10)
O3 Zr2 2.2038(10)
O4 Zr2 2.1179(10)
O4 Zr1 2.2082(10)
O6 O5 1.5150(13)
O6 Zr3 2.1148(10)
O6 Zr2 2.2007(10)
O5 Zr2 2.1242(10)
O5 Zr3 2.2026(10)
Zr1 N3 2.2450(12)
Zr1 N1 2.2462(12)
Zr1 N4 2.3003(12)
Zr1 N2 2.3021(11)
Zr3 N11 2.2468(12)
Zr3 N9 2.2574(12)
Zr3 N10 2.2860(11)
Zr3 N12 2.2910(12)
Zr2 N6 2.2508(12)
Zr2 N7 2.2536(12)
Zr2 N8 2.2986(12)
Zr2 N5 2.3141(12)
N4 C2 1.3341(19)
N4 C23 1.4748(17)
N6 C3 1.3291(19)
N6 C26 1.4551(19)
N9 C6 1.3278(18)
N9 C18 1.4630(19)
N7 C4 1.325(2)
N7 C39 1.4622(19)
N2 C1 1.3331(18)
N2 C10 1.4700(18)
N1 C1 1.3272(18)
N1 C33 1.4591(18)
N11 C5 1.3288(19)
N11 C36 1.4657(18)
N10 C6 1.3327(19)
N10 C16 1.4681(18)
N8 C4 1.3348(19)
N8 C20 1.4710(19)
N3 C2 1.3294(18)
N3 C30 1.4612(19)
N5 C3 1.332(2)
N5 C7 1.4714(19)
N12 C5 1.3317(19)
N12 C13 1.4736(18)
C4 C44 1.514(2)
C6 C47 1.517(2)
C2 C46 1.512(2)
C3 C48 1.520(2)
C1 C45 1.515(2)
C5 C43 1.511(2)
C8 C7 1.523(2)
C8 H8A 0.9800
C8 H8B 0.9800
C8 H8C 0.9800
C9 C7 1.537(2)
C9 H9A 0.9800
C9 H9B 0.9800
C9 H9C 0.9800
C7 H7 1.0000
C11 C10 1.535(2)
C11 H11A 0.9800
C11 H11B 0.9800
C11 H11C 0.9800
C10 C12 1.518(2)
C10 H10 1.0000
C12 H12A 0.9800
C12 H12B 0.9800
C12 H12C 0.9800
C13 C14 1.522(2)
C13 C15 1.539(2)
C13 H13 1.0000
C15 H15A 0.9800
C15 H15B 0.9800
C15 H15C 0.9800
C14 H14A 0.9800
C14 H14B 0.9800
C14 H14C 0.9800
C17 C16 1.531(2)
C17 H17A 0.9800
C17 H17B 0.9800
C17 H17C 0.9800
C16 C29 1.521(2)
C16 H16 1.0000
C19 C18 1.511(2)
C19 H19A 0.9800
C19 H19B 0.9800
C19 H19C 0.9800
C18 C42 1.510(3)
C18 H18 1.0000
C20 C22 1.521(2)
C20 C21 1.538(2)
C20 H20 1.0000
C21 H21A 0.9800
C21 H21B 0.9800
C21 H21C 0.9800
C22 H22A 0.9800
C22 H22B 0.9800
C22 H22C 0.9800
C25 C23 1.538(2)
C25 H25A 0.9800
C25 H25B 0.9800
C25 H25C 0.9800
C24 C23 1.521(2)
C24 H24A 0.9800
C24 H24B 0.9800
C24 H24C 0.9800
C23 H23 1.0000
C26 C28 1.512(2)
C26 C27 1.525(2)
C26 H26 1.0000
C28 H28A 0.9800
C28 H28B 0.9800
C28 H28C 0.9800
C27 H27A 0.9800
C27 H27B 0.9800
C27 H27C 0.9800
C29 H29A 0.9800
C29 H29B 0.9800
C29 H29C 0.9800
C31 C30 1.522(2)
C31 H31A 0.9800
C31 H31B 0.9800
C31 H31C 0.9800
C30 C32 1.524(2)
C30 H30 1.0000
C32 H32A 0.9800
C32 H32B 0.9800
C32 H32C 0.9800
C34 C33 1.523(2)
C34 H34A 0.9800
C34 H34B 0.9800
C34 H34C 0.9800
C33 C35 1.533(3)
C33 H33 1.0000
C35 H35A 0.9800
C35 H35B 0.9800
C35 H35C 0.9800
C36 C38 1.518(3)
C36 C37 1.525(2)
C36 H36 1.0000
C38 H38A 0.9800
C38 H38B 0.9800
C38 H38C 0.9800
C37 H37A 0.9800
C37 H37B 0.9800
C37 H37C 0.9800
C41 C39 1.513(3)
C41 H41A 0.9800
C41 H41B 0.9800
C41 H41C 0.9800
C40 C39 1.518(2)
C40 H40A 0.9800
C40 H40B 0.9800
C40 H40C 0.9800
C39 H39 1.0000
C42 H42A 0.9800
C42 H42B 0.9800
C42 H42C 0.9800
C43 H43A 0.9800
C43 H43B 0.9800
C43 H43C 0.9800
C44 H44A 0.9800
C44 H44B 0.9800
C44 H44C 0.9800
C46 H46A 0.9800
C46 H46B 0.9800
C46 H46C 0.9800
C45 H45A 0.9800
C45 H45B 0.9800
C45 H45C 0.9800
C47 H47A 0.9800
C47 H47B 0.9800
C47 H47C 0.9800
C48 H48A 0.9800
C48 H48B 0.9800
C48 H48C 0.9800

loop_
_geom_torsion_atom_site_label_1
_geom_torsion_atom_site_label_2
_geom_torsion_atom_site_label_3
_geom_torsion_atom_site_label_4
_geom_torsion
Zr3 O1 O2 Zr1 -142.85(4)
Zr1 O1 O2 Zr3 142.85(4)
Zr1 O3 O4 Zr2 -141.38(4)
Zr2 O3 O4 Zr1 141.38(4)
Zr3 O6 O5 Zr2 -143.79(4)
Zr2 O6 O5 Zr3 143.79(4)
O1 O2 Zr1 O3 71.91(6)
Zr3 O2 Zr1 O3 29.05(6)
Zr3 O2 Zr1 O1 -42.87(5)
O1 O2 Zr1 O4 110.43(5)
Zr3 O2 Zr1 O4 67.57(6)
O1 O2 Zr1 N3 -166.75(6)
Zr3 O2 Zr1 N3 150.38(6)
O1 O2 Zr1 N1 -75.25(6)
Zr3 O2 Zr1 N1 -118.12(6)
O1 O2 Zr1 N4 -164.69(6)
Zr3 O2 Zr1 N4 152.45(6)
O1 O2 Zr1 N2 -20.29(7)
Zr3 O2 Zr1 N2 -63.16(7)
O4 O3 Zr1 O2 72.37(6)
Zr2 O3 Zr1 O2 28.64(6)
O4 O3 Zr1 O1 111.05(6)
Zr2 O3 Zr1 O1 67.32(6)
Zr2 O3 Zr1 O4 -43.73(5)
O4 O3 Zr1 N3 -75.53(6)
Zr2 O3 Zr1 N3 -119.26(6)
O4 O3 Zr1 N1 -168.89(7)
Zr2 O3 Zr1 N1 147.38(6)
O4 O3 Zr1 N4 -19.70(7)
Zr2 O3 Zr1 N4 -63.43(7)
O4 O3 Zr1 N2 -164.57(6)
Zr2 O3 Zr1 N2 151.70(6)
Zr3 O1 Zr1 O2 44.64(5)
O2 O1 Zr1 O3 -113.31(5)
Zr3 O1 Zr1 O3 -68.67(6)
O2 O1 Zr1 O4 -74.48(6)
Zr3 O1 Zr1 O4 -29.84(6)
O2 O1 Zr1 N3 114.0(3)
Zr3 O1 Zr1 N3 158.6(2)
O2 O1 Zr1 N1 104.31(6)
Zr3 O1 Zr1 N1 148.94(6)
O2 O1 Zr1 N4 18.20(7)
Zr3 O1 Zr1 N4 62.84(7)
O2 O1 Zr1 N2 163.12(6)
Zr3 O1 Zr1 N2 -152.25(6)
O3 O4 Zr1 O2 -112.97(6)
Zr2 O4 Zr1 O2 -66.63(6)
Zr2 O4 Zr1 O3 46.34(5)
O3 O4 Zr1 O1 -73.65(6)
Zr2 O4 Zr1 O1 -27.32(6)
O3 O4 Zr1 N3 105.04(6)
Zr2 O4 Zr1 N3 151.38(6)
O3 O4 Zr1 N1 115.6(3)
Zr2 O4 Zr1 N1 161.9(3)
O3 O4 Zr1 N4 163.69(6)
Zr2 O4 Zr1 N4 -149.97(6)
O3 O4 Zr1 N2 18.33(7)
Zr2 O4 Zr1 N2 64.67(7)
O5 O6 Zr3 O1 71.62(6)
Zr2 O6 Zr3 O1 29.36(6)
O5 O6 Zr3 O2 110.02(6)
Zr2 O6 Zr3 O2 67.76(6)
Zr2 O6 Zr3 O5 -42.26(5)
O5 O6 Zr3 N11 -76.38(6)
Zr2 O6 Zr3 N11 -118.64(6)
O5 O6 Zr3 N9 -172.53(6)
Zr2 O6 Zr3 N9 145.21(6)
O5 O6 Zr3 N10 -165.06(6)
Zr2 O6 Zr3 N10 152.69(6)
O5 O6 Zr3 N12 -20.64(7)
Zr2 O6 Zr3 N12 -62.89(7)
O2 O1 Zr3 O6 71.09(6)
Zr1 O1 Zr3 O6 28.51(6)
Zr1 O1 Zr3 O2 -42.58(5)
O2 O1 Zr3 O5 109.63(6)
Zr1 O1 Zr3 O5 67.04(6)
O2 O1 Zr3 N11 -169.46(7)
Zr1 O1 Zr3 N11 147.95(6)
O2 O1 Zr3 N9 -75.07(6)
Zr1 O1 Zr3 N9 -117.66(6)
O2 O1 Zr3 N10 -20.29(7)
Zr1 O1 Zr3 N10 -62.88(7)
O2 O1 Zr3 N12 -165.57(6)
Zr1 O1 Zr3 N12 151.84(6)
O1 O2 Zr3 O6 -113.19(6)
Zr1 O2 Zr3 O6 -68.30(6)
Zr1 O2 Zr3 O1 44.88(5)
O1 O2 Zr3 O5 -74.14(6)
Zr1 O2 Zr3 O5 -29.26(6)
O1 O2 Zr3 N11 123.5(3)
Zr1 O2 Zr3 N11 168.4(3)
O1 O2 Zr3 N9 104.12(6)
Zr1 O2 Zr3 N9 149.01(6)
O1 O2 Zr3 N10 163.19(6)
Zr1 O2 Zr3 N10 -151.93(6)
O1 O2 Zr3 N12 17.36(7)
Zr1 O2 Zr3 N12 62.25(7)
Zr2 O5 Zr3 O6 43.76(5)
O6 O5 Zr3 O1 -112.79(6)
Zr2 O5 Zr3 O1 -69.03(6)
O6 O5 Zr3 O2 -73.63(6)
Zr2 O5 Zr3 O2 -29.87(6)
O6 O5 Zr3 N11 104.06(6)
Zr2 O5 Zr3 N11 147.82(6)
O6 O5 Zr3 N9 124.4(4)
Zr2 O5 Zr3 N9 168.2(4)
O6 O5 Zr3 N10 17.79(7)
Zr2 O5 Zr3 N10 61.55(7)
O6 O5 Zr3 N12 162.87(6)
Zr2 O5 Zr3 N12 -153.37(6)
O3 O4 Zr2 O5 70.76(6)
Zr1 O4 Zr2 O5 26.53(6)
O3 O4 Zr2 O6 109.33(6)
Zr1 O4 Zr2 O6 65.11(5)
Zr1 O4 Zr2 O3 -44.23(5)
O3 O4 Zr2 N6 -78.32(6)
Zr1 O4 Zr2 N6 -122.55(6)
O3 O4 Zr2 N7 -173.73(7)
Zr1 O4 Zr2 N7 142.04(6)
O3 O4 Zr2 N8 -166.50(6)
Zr1 O4 Zr2 N8 149.27(6)
O3 O4 Zr2 N5 -21.24(7)
Zr1 O4 Zr2 N5 -65.46(7)
O6 O5 Zr2 O4 72.01(6)
Zr3 O5 Zr2 O4 30.29(6)
Zr3 O5 Zr2 O6 -41.71(5)
O6 O5 Zr2 O3 110.26(5)
Zr3 O5 Zr2 O3 68.55(5)
O6 O5 Zr2 N6 -163.62(6)
Zr3 O5 Zr2 N6 154.66(6)
O6 O5 Zr2 N7 -73.71(6)
Zr3 O5 Zr2 N7 -115.42(6)
O6 O5 Zr2 N8 -19.74(7)
Zr3 O5 Zr2 N8 -61.46(7)
O6 O5 Zr2 N5 -165.56(6)
Zr3 O5 Zr2 N5 152.72(6)
O5 O6 Zr2 O4 -113.10(6)
Zr3 O6 Zr2 O4 -68.83(6)
Zr3 O6 Zr2 O5 44.27(5)
O5 O6 Zr2 O3 -73.80(6)
Zr3 O6 Zr2 O3 -29.52(6)
O5 O6 Zr2 N6 111.7(2)
Zr3 O6 Zr2 N6 156.01(19)
O5 O6 Zr2 N7 104.68(6)
Zr3 O6 Zr2 N7 148.96(7)
O5 O6 Zr2 N8 163.51(6)
Zr3 O6 Zr2 N8 -152.21(6)
O5 O6 Zr2 N5 17.23(7)
Zr3 O6 Zr2 N5 61.50(7)
Zr1 O3 Zr2 O4 45.91(6)
O4 O3 Zr2 O5 -114.05(6)
Zr1 O3 Zr2 O5 -68.14(6)
O4 O3 Zr2 O6 -75.03(6)
Zr1 O3 Zr2 O6 -29.11(6)
O4 O3 Zr2 N6 103.94(6)
Zr1 O3 Zr2 N6 149.85(6)
O4 O3 Zr2 N7 123.7(5)
Zr1 O3 Zr2 N7 169.6(5)
O4 O3 Zr2 N8 16.08(7)
Zr1 O3 Zr2 N8 61.99(7)
O4 O3 Zr2 N5 162.20(6)
Zr1 O3 Zr2 N5 -151.89(6)
O2 Zr1 N4 C2 -169.19(8)
O3 Zr1 N4 C2 -65.59(9)
O1 Zr1 N4 C2 178.87(7)
O4 Zr1 N4 C2 -78.37(8)
N3 Zr1 N4 C2 9.31(8)
N1 Zr1 N4 C2 96.01(8)
N2 Zr1 N4 C2 56.67(11)
O2 Zr1 N4 C23 -11.11(16)
O3 Zr1 N4 C23 92.49(16)
O1 Zr1 N4 C23 -23.04(18)
O4 Zr1 N4 C23 79.72(16)
N3 Zr1 N4 C23 167.40(18)
N1 Zr1 N4 C23 -105.90(16)
N2 Zr1 N4 C23 -145.25(15)
O4 Zr2 N6 C3 116.58(9)
O5 Zr2 N6 C3 -9.73(12)
O6 Zr2 N6 C3 -108.8(2)
O3 Zr2 N6 C3 76.61(9)
N7 Zr2 N6 C3 -101.80(9)
N8 Zr2 N6 C3 -160.21(9)
N5 Zr2 N6 C3 -7.47(8)
O4 Zr2 N6 C26 -63.93(16)
O5 Zr2 N6 C26 169.76(14)
O6 Zr2 N6 C26 70.7(3)
O3 Zr2 N6 C26 -103.90(16)
N7 Zr2 N6 C26 77.69(16)
N8 Zr2 N6 C26 19.28(16)
N5 Zr2 N6 C26 172.02(18)
O6 Zr3 N9 C6 1.37(12)
O1 Zr3 N9 C6 120.14(9)
O2 Zr3 N9 C6 80.48(9)
O5 Zr3 N9 C6 -117.3(4)
N11 Zr3 N9 C6 -97.00(9)
N10 Zr3 N9 C6 -7.33(8)
N12 Zr3 N9 C6 -155.56(9)
O6 Zr3 N9 C18 -164.94(16)
O1 Zr3 N9 C18 -46.16(18)
O2 Zr3 N9 C18 -85.82(18)
O5 Zr3 N9 C18 76.4(5)
N11 Zr3 N9 C18 96.70(18)
N10 Zr3 N9 C18 -173.64(19)
N12 Zr3 N9 C18 38.14(18)
O4 Zr2 N7 C4 0.88(13)
O5 Zr2 N7 C4 119.91(9)
O6 Zr2 N7 C4 80.46(9)
O3 Zr2 N7 C4 -118.0(5)
N6 Zr2 N7 C4 -98.22(9)
N8 Zr2 N7 C4 -7.56(8)
N5 Zr2 N7 C4 -156.29(9)
O4 Zr2 N7 C39 -163.19(15)
O5 Zr2 N7 C39 -44.17(18)
O6 Zr2 N7 C39 -83.61(17)
O3 Zr2 N7 C39 77.9(6)
N6 Zr2 N7 C39 97.71(18)
N8 Zr2 N7 C39 -171.64(19)
N5 Zr2 N7 C39 39.64(18)
O2 Zr1 N2 C1 -67.68(10)
O3 Zr1 N2 C1 -171.40(9)
O1 Zr1 N2 C1 -80.92(9)
O4 Zr1 N2 C1 176.67(8)
N3 Zr1 N2 C1 92.34(9)
N1 Zr1 N2 C1 5.48(8)
N4 Zr1 N2 C1 53.53(11)
O2 Zr1 N2 C10 94.95(17)
O3 Zr1 N2 C10 -8.77(17)
O1 Zr1 N2 C10 81.70(17)
O4 Zr1 N2 C10 -20.70(19)
N3 Zr1 N2 C10 -105.03(17)
N1 Zr1 N2 C10 168.11(19)
N4 Zr1 N2 C10 -143.84(16)
O2 Zr1 N1 C1 121.30(9)
O3 Zr1 N1 C1 -0.49(13)
O1 Zr1 N1 C1 81.56(9)
O4 Zr1 N1 C1 -107.5(3)
N3 Zr1 N1 C1 -96.95(9)
N4 Zr1 N1 C1 -155.34(9)
N2 Zr1 N1 C1 -5.52(8)
O2 Zr1 N1 C33 -57.11(17)
O3 Zr1 N1 C33 -178.89(15)
O1 Zr1 N1 C33 -96.85(17)
O4 Zr1 N1 C33 74.1(4)
N3 Zr1 N1 C33 84.64(17)
N4 Zr1 N1 C33 26.26(17)
N2 Zr1 N1 C33 176.07(19)
O6 Zr3 N11 C5 118.80(9)
O1 Zr3 N11 C5 -2.99(13)
O2 Zr3 N11 C5 -118.3(3)
O5 Zr3 N11 C5 79.01(9)
N9 Zr3 N11 C5 -99.05(9)
N10 Zr3 N11 C5 -157.79(9)
N12 Zr3 N11 C5 -7.52(8)
O6 Zr3 N11 C36 -58.56(17)
O1 Zr3 N11 C36 179.65(15)
O2 Zr3 N11 C36 64.4(4)
O5 Zr3 N11 C36 -98.35(17)
N9 Zr3 N11 C36 83.59(17)
N10 Zr3 N11 C36 24.85(17)
N12 Zr3 N11 C36 175.12(19)
O6 Zr3 N10 C6 -167.31(9)
O1 Zr3 N10 C6 -65.07(10)
O2 Zr3 N10 C6 -78.29(9)
O5 Zr3 N10 C6 -178.96(8)
N11 Zr3 N10 C6 96.85(9)
N9 Zr3 N10 C6 7.30(8)
N12 Zr3 N10 C6 58.23(11)
O6 Zr3 N10 C16 -7.15(17)
O1 Zr3 N10 C16 95.09(17)
O2 Zr3 N10 C16 81.87(17)
O5 Zr3 N10 C16 -18.80(19)
N11 Zr3 N10 C16 -102.99(17)
N9 Zr3 N10 C16 167.46(19)
N12 Zr3 N10 C16 -141.61(16)
O4 Zr2 N8 C4 -167.23(9)
O5 Zr2 N8 C4 -63.90(10)
O6 Zr2 N8 C4 -76.76(9)
O3 Zr2 N8 C4 -177.76(8)
N6 Zr2 N8 C4 94.78(9)
N7 Zr2 N8 C4 7.49(8)
N5 Zr2 N8 C4 58.86(11)
O4 Zr2 N8 C20 -8.03(16)
O5 Zr2 N8 C20 95.30(17)
O6 Zr2 N8 C20 82.43(17)
O3 Zr2 N8 C20 -18.56(18)
N6 Zr2 N8 C20 -106.02(17)
N7 Zr2 N8 C20 166.69(18)
N5 Zr2 N8 C20 -141.94(15)
O2 Zr1 N3 C2 -6.96(12)
O3 Zr1 N3 C2 116.93(8)
O1 Zr1 N3 C2 -110.7(3)
O4 Zr1 N3 C2 77.53(8)
N1 Zr1 N3 C2 -101.09(9)
N4 Zr1 N3 C2 -9.37(8)
N2 Zr1 N3 C2 -159.54(9)
O2 Zr1 N3 C30 -174.87(13)
O3 Zr1 N3 C30 -50.98(16)
O1 Zr1 N3 C30 81.4(3)
O4 Zr1 N3 C30 -90.38(16)
N1 Zr1 N3 C30 91.00(16)
N4 Zr1 N3 C30 -177.28(17)
N2 Zr1 N3 C30 32.55(16)
O4 Zr2 N5 C3 -70.49(9)
O5 Zr2 N5 C3 -173.98(9)
O6 Zr2 N5 C3 174.75(8)
O3 Zr2 N5 C3 -84.30(9)
N6 Zr2 N5 C3 7.42(8)
N7 Zr2 N5 C3 92.78(9)
N8 Zr2 N5 C3 51.03(11)
O4 Zr2 N5 C7 86.08(17)
O5 Zr2 N5 C7 -17.41(16)
O6 Zr2 N5 C7 -28.68(18)
O3 Zr2 N5 C7 72.27(16)
N6 Zr2 N5 C7 163.99(18)
N7 Zr2 N5 C7 -110.65(16)
N8 Zr2 N5 C7 -152.40(15)
O6 Zr3 N12 C5 -67.03(10)
O1 Zr3 N12 C5 -169.75(9)
O2 Zr3 N12 C5 178.89(8)
O5 Zr3 N12 C5 -80.46(9)
N11 Zr3 N12 C5 7.49(8)
N9 Zr3 N12 C5 96.07(9)
N10 Zr3 N12 C5 54.48(11)
O6 Zr3 N12 C13 91.93(16)
O1 Zr3 N12 C13 -10.80(16)
O2 Zr3 N12 C13 -22.15(18)
O5 Zr3 N12 C13 78.49(16)
N11 Zr3 N12 C13 166.44(18)
N9 Zr3 N12 C13 -104.97(16)
N10 Zr3 N12 C13 -146.57(15)
C39 N7 C4 N8 -179.40(14)
Zr2 N7 C4 N8 12.13(13)
C39 N7 C4 C44 3.5(2)
Zr2 N7 C4 C44 -165.01(14)
C20 N8 C4 N7 -178.02(13)
Zr2 N8 C4 N7 -11.86(13)
C20 N8 C4 C44 -0.9(2)
Zr2 N8 C4 C44 165.24(14)
C18 N9 C6 N10 -177.66(13)
Zr3 N9 C6 N10 11.80(13)
C18 N9 C6 C47 5.1(2)
Zr3 N9 C6 C47 -165.47(13)
C16 N10 C6 N9 -178.54(12)
Zr3 N10 C6 N9 -11.64(13)
C16 N10 C6 C47 -1.3(2)
Zr3 N10 C6 C47 165.57(14)
C30 N3 C2 N4 -174.04(13)
Zr1 N3 C2 N4 15.03(12)
C30 N3 C2 C46 10.2(2)
Zr1 N3 C2 C46 -160.73(12)
C23 N4 C2 N3 179.74(12)
Zr1 N4 C2 N3 -14.63(12)
C23 N4 C2 C46 -4.6(2)
Zr1 N4 C2 C46 161.06(13)
C26 N6 C3 N5 -167.57(13)
Zr2 N6 C3 N5 12.06(13)
C26 N6 C3 C48 15.3(2)
Zr2 N6 C3 C48 -165.08(13)
C7 N5 C3 N6 -175.95(12)
Zr2 N5 C3 N6 -11.69(12)
C7 N5 C3 C48 1.1(2)
Zr2 N5 C3 C48 165.38(14)
C33 N1 C1 N2 -172.30(14)
Zr1 N1 C1 N2 8.87(13)
C33 N1 C1 C45 9.0(2)
Zr1 N1 C1 C45 -169.81(13)
C10 N2 C1 N1 -177.16(13)
Zr1 N2 C1 N1 -8.63(13)
C10 N2 C1 C45 1.5(2)
Zr1 N2 C1 C45 170.01(14)
C36 N11 C5 N12 -169.80(13)
Zr3 N11 C5 N12 12.06(13)
C36 N11 C5 C43 12.8(2)
Zr3 N11 C5 C43 -165.29(14)
C13 N12 C5 N11 -177.70(12)
Zr3 N12 C5 N11 -11.80(13)
C13 N12 C5 C43 -0.4(2)
Zr3 N12 C5 C43 165.50(14)
C3 N5 C7 C8 166.22(13)
Zr2 N5 C7 C8 13.7(2)
C3 N5 C7 C9 -71.30(18)
Zr2 N5 C7 C9 136.21(14)
C1 N2 C10 C12 163.04(14)
Zr1 N2 C10 C12 3.4(2)
C1 N2 C10 C11 -74.61(18)
Zr1 N2 C10 C11 125.71(15)
C5 N12 C13 C14 165.30(13)
Zr3 N12 C13 C14 10.0(2)
C5 N12 C13 C15 -72.08(17)
Zr3 N12 C13 C15 132.59(15)
C6 N10 C16 C29 159.56(14)
Zr3 N10 C16 C29 2.7(2)
C6 N10 C16 C17 -77.86(17)
Zr3 N10 C16 C17 125.32(15)
C6 N9 C18 C42 89.3(2)
Zr3 N9 C18 C42 -106.8(2)
C6 N9 C18 C19 -148.49(14)
Zr3 N9 C18 C19 15.4(3)
C4 N8 C20 C22 162.17(14)
Zr2 N8 C20 C22 6.5(2)
C4 N8 C20 C21 -75.48(17)
Zr2 N8 C20 C21 128.88(15)
C2 N4 C23 C24 162.86(13)
Zr1 N4 C23 C24 8.5(2)
C2 N4 C23 C25 -74.38(17)
Zr1 N4 C23 C25 131.24(15)
C3 N6 C26 C28 -126.06(16)
Zr2 N6 C26 C28 54.5(2)
C3 N6 C26 C27 110.26(16)
Zr2 N6 C26 C27 -69.1(2)
C2 N3 C30 C31 115.72(15)
Zr1 N3 C30 C31 -78.78(19)
C2 N3 C30 C32 -121.60(16)
Zr1 N3 C30 C32 43.9(2)
C1 N1 C33 C34 -140.13(15)
Zr1 N1 C33 C34 38.0(2)
C1 N1 C33 C35 97.82(18)
Zr1 N1 C33 C35 -84.08(19)
C5 N11 C36 C38 -131.98(15)
Zr3 N11 C36 C38 44.9(2)
C5 N11 C36 C37 104.15(17)
Zr3 N11 C36 C37 -79.0(2)
C4 N7 C39 C41 85.6(2)
Zr2 N7 C39 C41 -113.2(2)
C4 N7 C39 C40 -151.86(15)
Zr2 N7 C39 C40 9.3(3)

loop_
_platon_squeeze_void_nr
_platon_squeeze_void_average_x
_platon_squeeze_void_average_y
_platon_squeeze_void_average_z
_platon_squeeze_void_volume
_platon_squeeze_void_count_electrons
_platon_squeeze_void_content
1 0.500 0.000 0.000 199 51 ' '
2 0.000 0.000 0.500 18 1 ' '
3 0.250 0.250 0.491 7 0 ' '
4 0.250 0.250 0.991 7 0 ' '
5 0.500 0.500 0.500 199 51 ' '
6 0.000 0.500 0.000 18 1 ' '
7 0.750 0.750 0.009 7 0 ' '
8 0.750 0.750 0.509 7 0 ' '
